data_4310940
loop_
_publ_author_name
'Pawe\/l Przychodze\'n'
'Krzysztof Lewi\'nski'
'Maria Ba\/landa'
'Robert Pe\/lka'
'Micha\/l Rams'
'Tadeusz Wasiuty\'nski'
'Carine Guyard-Duhayon'
'Barbara Sieklucka'

_publ_contact_author_address
;
Faculty of Chemistry, Jagiellonian University,
Ingardena 3, 
30-060 Krakow, Poland
;
_publ_contact_author_email siekluck@chemia.uj.edu.pl
_publ_contact_author_fax '48 12 634 05 15'
_publ_contact_author_name 'Barbara Sieklucka'
_publ_contact_author_phone '48 12 633 63 77'
_publ_section_title
;
 Crystal Structures and Magnetic Properties of Two Low-Dimensional
 Materials Constructed from [MnIII(salen)H2O]+ and [M(CN)8]3-/4- (M = Mo
 or W) Precursors
;
_journal_name_full 'Inorganic Chemistry'
_journal_page_first 2967
_journal_page_last 2974
_journal_paper_doi 10.1021/ic035464n
_journal_volume 43
_journal_year 2004
_chemical_formula_moiety '((C N)8 W),  ((C16 H14 N2 O2)(H2 O) Mn)3, (H2 O)'
_chemical_formula_sum 'C56 H50 Mn3 N14 O10 W'
_chemical_formula_weight 1427.77
_space_group_IT_number 14
_symmetry_cell_setting monoclinic
_symmetry_space_group_name_Hall '-P 2ybc'
_symmetry_space_group_name_H-M 'P 1 21/c 1'
_atom_sites_solution_hydrogens mixed
_atom_sites_solution_primary direct
_atom_sites_solution_secondary difmap
_audit_creation_method SHELXL-97
_cell_angle_alpha 90.00
_cell_angle_beta 102.1290(10)
_cell_angle_gamma 90.00
_cell_formula_units_Z 4
_cell_length_a 13.7210(2)
_cell_length_b 20.6840(4)
_cell_length_c 20.6370(2)
_cell_measurement_reflns_used 2322
_cell_measurement_temperature 293(2)
_cell_measurement_theta_max 24.4
_cell_measurement_theta_min 1.0
_cell_volume 5726.14(15)
_computing_cell_refinement 'DENZO-SMN (Otwinowski & Minor, 1997)'
_computing_data_collection 'COLLECT (Nonius BV, 1997-2000)'
_computing_data_reduction 'DENZO-SMN (Otwinowski & Minor, 1997)'
_computing_structure_refinement 'SHELXL-97 (Sheldrick, 1997)'
_computing_structure_solution 'SHELXS-97 (Sheldrick, 1990)'
_diffrn_ambient_temperature 293(2)
_diffrn_measured_fraction_theta_full 0.944
_diffrn_measured_fraction_theta_max 0.944
_diffrn_measurement_device_type 'Nonius KappaCCD'
_diffrn_measurement_method '\f and \w scans with the \k offsets'
_diffrn_radiation_monochromator graphite
_diffrn_radiation_source 'fine-focus sealed tube'
_diffrn_radiation_type MoK\a
_diffrn_radiation_wavelength 0.71070
_diffrn_reflns_av_R_equivalents 0.0294
_diffrn_reflns_av_sigmaI/netI 0.0480
_diffrn_reflns_limit_h_max 17
_diffrn_reflns_limit_h_min 0
_diffrn_reflns_limit_k_max 26
_diffrn_reflns_limit_k_min -23
_diffrn_reflns_limit_l_max 26
_diffrn_reflns_limit_l_min -26
_diffrn_reflns_number 20244
_diffrn_reflns_theta_full 27.48
_diffrn_reflns_theta_max 27.48
_diffrn_reflns_theta_min 1.41
_exptl_absorpt_coefficient_mu 2.720
_exptl_absorpt_correction_T_max 0.6858
_exptl_absorpt_correction_T_min 0.3433
_exptl_absorpt_correction_type 'multi-scan (DENZO-SMN; Otwinowski & Minor, 1997)'
_exptl_crystal_colour brown
_exptl_crystal_density_diffrn 1.656
_exptl_crystal_density_method 'not measured'
_exptl_crystal_description prism
_exptl_crystal_F_000 2852
_exptl_crystal_size_max 0.50
_exptl_crystal_size_mid 0.25
_exptl_crystal_size_min 0.15
_refine_diff_density_max 1.006
_refine_diff_density_min -0.811
_refine_diff_density_rms 0.089
_refine_ls_extinction_coef 0.00051(4)
_refine_ls_extinction_expression Fc^*^=kFc[1+0.001xFc^2^\l^3^/sin(2\q)]^-1/4^
_refine_ls_extinction_method SHELXL
_refine_ls_goodness_of_fit_ref 1.022
_refine_ls_hydrogen_treatment mixed
_refine_ls_matrix_type full
_refine_ls_number_parameters 832
_refine_ls_number_reflns 12388
_refine_ls_number_restraints 3
_refine_ls_restrained_S_all 1.022
_refine_ls_R_factor_all 0.0438
_refine_ls_R_factor_gt 0.0293
_refine_ls_shift/su_max 0.002
_refine_ls_shift/su_mean 0.000
_refine_ls_structure_factor_coef Fsqd
_refine_ls_weighting_details 'calc w=1/[\s^2^(Fo^2^)+(0.0199P)^2^+5.5584P] where P=(Fo^2^+2Fc^2^)/3'
_refine_ls_weighting_scheme calc
_refine_ls_wR_factor_gt 0.0641
_refine_ls_wR_factor_ref 0.0711
_reflns_number_gt 10054
_reflns_number_total 12388
_reflns_threshold_expression >2sigma(I)
_cod_data_source_file ic035464nsi20031219_115151_1.cif
_cod_data_source_block 1mnw
_cod_depositor_comments
;
The following automatic conversions were performed:

'_atom_sites_solution_hydrogens' value 'geom and difmap' was changed
to 'mixed'.

Automatic conversion script
Id: cif_fix_values 6452 2018-10-05 10:23:21Z andrius 

The following automatic conversions were performed:

data name '_atom_site_symetry_multiplicity' was replaced with
'_atom_site_symmetry_multiplicity' as specified in the replacement
file 'data/replacement-values/replacement_tags.lst'.

Automatic conversion script
Id: cif_correct_tags 9268 2022-04-12 08:56:07Z antanas 
;
_cod_original_sg_symbol_H-M 'P 21/c'
_cod_database_code 4310940

loop_
_symmetry_equiv_pos_as_xyz
'x, y, z'
'-x, y+1/2, -z+1/2'
'-x, -y, -z'
'x, -y-1/2, z-1/2'

loop_
_atom_site_label
_atom_site_type_symbol
_atom_site_fract_x
_atom_site_fract_y
_atom_site_fract_z
_atom_site_U_iso_or_equiv
_atom_site_adp_type
_atom_site_occupancy
_atom_site_symmetry_multiplicity
_atom_site_calc_flag
_atom_site_refinement_flags
_atom_site_disorder_assembly
_atom_site_disorder_group
W W 0.686129(9) 0.735596(6) 0.299407(5) 0.01989(4) Uani 1 1 d . . .
C1 C 0.7349(2) 0.64117(16) 0.34006(15) 0.0257(6) Uani 1 1 d . . .
N1 N 0.7569(2) 0.59068(15) 0.36032(14) 0.0318(6) Uani 1 1 d . . .
C2 C 0.6306(2) 0.66442(17) 0.22320(14) 0.0273(7) Uani 1 1 d . . .
N2 N 0.6056(2) 0.62781(16) 0.18166(13) 0.0359(7) Uani 1 1 d . . .
C3 C 0.8082(3) 0.71208(19) 0.25251(19) 0.0375(8) Uani 1 1 d . . .
N3 N 0.8709(3) 0.6993(2) 0.2260(2) 0.0620(11) Uani 1 1 d . . .
C4 C 0.5637(3) 0.77846(17) 0.22895(16) 0.0296(7) Uani 1 1 d . . .
N4 N 0.4982(3) 0.80073(18) 0.19270(16) 0.0459(8) Uani 1 1 d . . .
C5 C 0.7492(3) 0.82423(17) 0.27105(17) 0.0303(7) Uani 1 1 d . . .
N5 N 0.7855(3) 0.87050(18) 0.25722(18) 0.0497(9) Uani 1 1 d . . .
C6 C 0.6296(3) 0.81260(17) 0.35281(16) 0.0312(7) Uani 1 1 d . . .
N6 N 0.5958(3) 0.85187(18) 0.37975(16) 0.0454(8) Uani 1 1 d . . .
C7 C 0.8054(3) 0.75319(17) 0.38490(16) 0.0310(7) Uani 1 1 d . . .
N7 N 0.8678(3) 0.76217(18) 0.43024(16) 0.0469(9) Uani 1 1 d . . .
C8 C 0.5658(3) 0.69809(18) 0.3410(2) 0.0375(8) Uani 1 1 d . . .
N8 N 0.5027(3) 0.6806(2) 0.3647(3) 0.0748(14) Uani 1 1 d . . .
Mn1 Mn 0.54614(4) 0.59883(2) 0.07102(2) 0.02524(10) Uani 1 1 d . . .
O101 O 0.45263(17) 0.54435(11) 0.09560(11) 0.0287(5) Uani 1 1 d . . .
C102 C 0.3759(2) 0.56118(18) 0.12221(15) 0.0276(7) Uani 1 1 d . . .
C103 C 0.3285(3) 0.51163(19) 0.15047(16) 0.0330(7) Uani 1 1 d . . .
H103 H 0.3524 0.4695 0.1514 0.037(11) Uiso 1 1 calc R . .
C104 C 0.2461(3) 0.5256(2) 0.17696(19) 0.0453(10) Uani 1 1 d . . .
H104 H 0.2156 0.4926 0.1960 0.048(13) Uiso 1 1 calc R . .
C105 C 0.2085(4) 0.5877(3) 0.1756(2) 0.0569(12) Uani 1 1 d . . .
H105 H 0.1522 0.5962 0.1927 0.089(19) Uiso 1 1 calc R . .
C106 C 0.2547(3) 0.6369(3) 0.1489(2) 0.0541(12) Uani 1 1 d . . .
H106 H 0.2296 0.6787 0.1486 0.051(13) Uiso 1 1 calc R . .
C107 C 0.3396(3) 0.62530(19) 0.12194(17) 0.0348(8) Uani 1 1 d . . .
C108 C 0.3808(3) 0.67864(19) 0.09230(18) 0.0376(8) Uani 1 1 d . . .
H108 H 0.3483 0.7182 0.0908 0.068(16) Uiso 1 1 calc R . .
N109 N 0.4589(2) 0.67587(14) 0.06777(13) 0.0321(6) Uani 1 1 d . . .
C110 C 0.4947(3) 0.73172(19) 0.03577(19) 0.0417(9) Uani 1 1 d . . .
H121 H 0.4705 0.7714 0.0518 0.051(13) Uiso 1 1 calc R . .
H122 H 0.4704 0.7295 -0.0118 0.060(15) Uiso 1 1 calc R . .
C111 C 0.6076(3) 0.73075(19) 0.0522(2) 0.0437(9) Uani 1 1 d . . .
H123 H 0.6337 0.7584 0.0218 0.052(13) Uiso 1 1 calc R . .
H124 H 0.6325 0.7462 0.0970 0.041(12) Uiso 1 1 calc R . .
N112 N 0.6391(2) 0.66334(15) 0.04577(13) 0.0322(6) Uani 1 1 d . . .
C113 C 0.7158(3) 0.6491(2) 0.02257(17) 0.0373(8) Uani 1 1 d . . .
H113 H 0.7507 0.6833 0.0090 0.044(12) Uiso 1 1 calc R . .
C114 C 0.7531(3) 0.5849(2) 0.01549(16) 0.0336(8) Uani 1 1 d . . .
C115 C 0.8345(3) 0.5787(2) -0.01574(19) 0.0451(10) Uani 1 1 d . . .
H115 H 0.8614 0.6155 -0.0312 0.060(14) Uiso 1 1 calc R . .
C116 C 0.8746(3) 0.5197(3) -0.0237(2) 0.0499(11) Uani 1 1 d . . .
H116 H 0.9279 0.5163 -0.0449 0.054(13) Uiso 1 1 calc R . .
C117 C 0.8355(3) 0.4643(2) -0.00005(19) 0.0453(10) Uani 1 1 d . . .
H117 H 0.8642 0.4243 -0.0047 0.038(11) Uiso 1 1 calc R . .
C118 C 0.7552(3) 0.4681(2) 0.03002(17) 0.0369(8) Uani 1 1 d . . .
H118 H 0.7293 0.4306 0.0447 0.034(10) Uiso 1 1 calc R . .
C119 C 0.7121(2) 0.52835(18) 0.03866(15) 0.0279(7) Uani 1 1 d . . .
O120 O 0.63576(18) 0.52966(12) 0.06947(11) 0.0302(5) Uani 1 1 d . . .
Mn2 Mn 0.71207(4) 0.48024(2) 0.37400(2) 0.02354(10) Uani 1 1 d . . .
O201 O 0.84095(17) 0.45251(12) 0.36606(10) 0.0291(5) Uani 1 1 d . . .
C202 C 0.8826(2) 0.47109(16) 0.31609(15) 0.0260(6) Uani 1 1 d . . .
C203 C 0.9855(3) 0.47857(18) 0.32703(17) 0.0326(7) Uani 1 1 d . . .
H203 H 1.0231 0.4751 0.3700 0.033(10) Uiso 1 1 calc R . .
C204 C 1.0333(3) 0.4911(2) 0.2754(2) 0.0453(10) Uani 1 1 d . . .
H204 H 1.1024 0.4947 0.2840 0.059(14) Uiso 1 1 calc R . .
C205 C 0.9787(3) 0.4984(3) 0.2112(2) 0.0511(11) Uani 1 1 d . . .
H205 H 1.0108 0.5062 0.1765 0.051(13) Uiso 1 1 calc R . .
C206 C 0.8772(3) 0.4939(2) 0.19966(18) 0.0436(10) Uani 1 1 d . . .
H206 H 0.8407 0.4994 0.1567 0.039(11) Uiso 1 1 calc R . .
C207 C 0.8261(3) 0.48125(18) 0.25060(16) 0.0311(7) Uani 1 1 d . . .
C208 C 0.7190(3) 0.47843(19) 0.23390(16) 0.0345(8) Uani 1 1 d . . .
H208 H 0.6880 0.4787 0.1893 0.037(11) Uiso 1 1 calc R . .
N209 N 0.6636(2) 0.47558(14) 0.27661(13) 0.0283(6) Uani 1 1 d . . .
C210 C 0.5538(3) 0.4739(2) 0.25710(17) 0.0370(8) Uani 1 1 d . . .
H221 H 0.5293 0.4309 0.2637 0.048(12) Uiso 1 1 calc R . .
H222 H 0.5321 0.4854 0.2107 0.057(14) Uiso 1 1 calc R . .
C211 C 0.5147(3) 0.5223(2) 0.30044(17) 0.0364(8) Uani 1 1 d . . .
H223 H 0.5178 0.5656 0.2830 0.040(11) Uiso 1 1 calc R . .
H224 H 0.4459 0.5127 0.3014 0.034(10) Uiso 1 1 calc R . .
N212 N 0.5775(2) 0.51794(14) 0.36805(13) 0.0282(6) Uani 1 1 d . . .
C213 C 0.5470(3) 0.54484(17) 0.41681(17) 0.0304(7) Uani 1 1 d . . .
H213 H 0.4844 0.5642 0.4076 0.037(11) Uiso 1 1 calc R . .
C214 C 0.6025(3) 0.54711(17) 0.48438(17) 0.0300(7) Uani 1 1 d . . .
C215 C 0.5602(3) 0.5812(2) 0.5311(2) 0.0404(9) Uani 1 1 d . . .
H215 H 0.5002 0.6030 0.5169 0.059(14) Uiso 1 1 calc R . .
C216 C 0.6058(3) 0.5829(2) 0.5968(2) 0.0482(11) Uani 1 1 d . . .
H216 H 0.5790 0.6075 0.6265 0.061(14) Uiso 1 1 calc R . .
C217 C 0.6918(3) 0.5476(2) 0.61860(19) 0.0440(10) Uani 1 1 d . . .
H217 H 0.7209 0.5469 0.6636 0.060(14) Uiso 1 1 calc R . .
C218 C 0.7357(3) 0.5132(2) 0.57462(16) 0.0345(8) Uani 1 1 d . . .
H218 H 0.7927 0.4889 0.5905 0.027(9) Uiso 1 1 calc R . .
C219 C 0.6944(2) 0.51475(16) 0.50616(16) 0.0273(7) Uani 1 1 d . . .
O220 O 0.74446(17) 0.48574(12) 0.46642(10) 0.0301(5) Uani 1 1 d . . .
Mn3 Mn 0.90927(4) 0.32166(3) 0.41642(3) 0.03392(12) Uani 1 1 d . . .
O301 O 0.81171(18) 0.33141(14) 0.46669(11) 0.0366(6) Uani 1 1 d . . .
C302 C 0.8237(3) 0.33991(18) 0.53183(16) 0.0330(7) Uani 1 1 d . . .
C303 C 0.7401(3) 0.3358(2) 0.5605(2) 0.0425(9) Uani 1 1 d . . .
H303 H 0.6774 0.3292 0.5337 0.069(16) Uiso 1 1 calc R . .
C304 C 0.7498(4) 0.3413(3) 0.6280(2) 0.0582(12) Uani 1 1 d . . .
H304 H 0.6935 0.3386 0.6463 0.070(16) Uiso 1 1 calc R . .
C305 C 0.8426(4) 0.3509(3) 0.6692(2) 0.0665(15) Uani 1 1 d . . .
H305 H 0.8491 0.3523 0.7149 0.091(19) Uiso 1 1 calc R . .
C306 C 0.9239(4) 0.3582(2) 0.6419(2) 0.0563(12) Uani 1 1 d . . .
H306 H 0.9856 0.3662 0.6695 0.057(14) Uiso 1 1 calc R . .
C307 C 0.9169(3) 0.3539(2) 0.57325(17) 0.0385(8) Uani 1 1 d . . .
C308 C 1.0050(3) 0.3652(2) 0.54823(18) 0.0395(9) Uani 1 1 d . . .
H308 H 1.0615 0.3786 0.5785 0.036(10) Uiso 1 1 calc R . .
N309 N 1.0133(2) 0.35834(16) 0.48732(15) 0.0355(7) Uani 1 1 d . . .
C310 C 1.1094(3) 0.3723(2) 0.4683(2) 0.0472(10) Uani 1 1 d . . .
H321 H 1.1644 0.3639 0.5053 0.065(15) Uiso 1 1 calc R . .
H322 H 1.1121 0.4174 0.4557 0.062(15) Uiso 1 1 calc R . .
C311 C 1.1167(3) 0.3290(2) 0.4104(2) 0.0490(11) Uani 1 1 d . . .
H323 H 1.1640 0.3468 0.3863 0.081(18) Uiso 1 1 calc R . .
H324 H 1.1394 0.2863 0.4262 0.059(14) Uiso 1 1 calc R . .
N312 N 1.0163(2) 0.32489(17) 0.36662(15) 0.0370(7) Uani 1 1 d . . .
C313 C 1.0052(3) 0.3238(2) 0.30278(19) 0.0425(9) Uani 1 1 d . . .
H313 H 1.0622 0.3271 0.2853 0.055(14) Uiso 1 1 calc R . .
C314 C 0.9113(3) 0.3179(2) 0.25715(18) 0.0405(9) Uani 1 1 d . . .
C315 C 0.9095(4) 0.3246(2) 0.1889(2) 0.0586(13) Uani 1 1 d . . .
H315 H 0.9689 0.3308 0.1748 0.049(13) Uiso 1 1 calc R . .
C316 C 0.8217(5) 0.3223(3) 0.1433(2) 0.0699(16) Uani 1 1 d . . .
H316 H 0.8214 0.3266 0.0984 0.071(16) Uiso 1 1 calc R . .
C317 C 0.7336(5) 0.3136(3) 0.1640(2) 0.0681(15) Uani 1 1 d . . .
H317 H 0.6740 0.3134 0.1327 0.10(2) Uiso 1 1 calc R . .
C318 C 0.7315(4) 0.3051(2) 0.2300(2) 0.0524(11) Uani 1 1 d . . .
H318 H 0.6713 0.2979 0.2426 0.059(15) Uiso 1 1 calc R . .
C319 C 0.8209(3) 0.30739(19) 0.27802(18) 0.0386(9) Uani 1 1 d . . .
O320 O 0.81621(19) 0.29796(14) 0.34124(12) 0.0383(6) Uani 1 1 d . . .
O1 O 0.4804(2) 0.58748(14) -0.03895(12) 0.0359(6) Uani 1 1 d . . .
O2 O 0.6467(2) 0.38242(14) 0.38728(15) 0.0374(6) Uani 1 1 d . . .
O3 O 0.9561(2) 0.22470(16) 0.45739(16) 0.0435(7) Uani 1 1 d . . .
O4 O 0.0357(3) 0.1524(2) 0.3725(2) 0.0756(11) Uani 1 1 d D . .
H11 H 0.522(4) 0.600(3) -0.061(3) 0.079(19) Uiso 1 1 d . . .
H12 H 0.455(4) 0.553(4) -0.053(3) 0.10(2) Uiso 1 1 d . . .
H21 H 0.618(4) 0.357(3) 0.363(2) 0.049(14) Uiso 1 1 d . . .
H22 H 0.695(5) 0.364(4) 0.410(3) 0.11(2) Uiso 1 1 d . . .
H31 H 0.998(4) 0.228(3) 0.491(3) 0.059(16) Uiso 1 1 d . . .
H32 H 0.972(4) 0.199(3) 0.425(3) 0.080(19) Uiso 1 1 d . . .
H41 H 0.068(6) 0.165(4) 0.337(3) 0.17(4) Uiso 1 1 d D . .
H42 H 0.034(7) 0.1061(11) 0.375(4) 0.20(4) Uiso 1 1 d D . .

loop_
_atom_site_aniso_label
_atom_site_aniso_U_11
_atom_site_aniso_U_22
_atom_site_aniso_U_33
_atom_site_aniso_U_23
_atom_site_aniso_U_13
_atom_site_aniso_U_12
W 0.02206(7) 0.01808(6) 0.01898(6) 0.00008(4) 0.00305(4) 0.00133(5)
C1 0.0260(17) 0.0233(16) 0.0261(14) -0.0005(12) 0.0016(11) -0.0011(13)
N1 0.0314(16) 0.0270(16) 0.0345(15) 0.0029(12) 0.0011(11) 0.0002(12)
C2 0.0306(18) 0.0268(16) 0.0219(14) 0.0001(12) -0.0003(12) 0.0003(14)
N2 0.0436(19) 0.0322(17) 0.0285(14) -0.0040(12) 0.0000(12) 0.0019(14)
C3 0.038(2) 0.0300(18) 0.050(2) -0.0046(16) 0.0220(16) -0.0034(16)
N3 0.059(3) 0.049(2) 0.091(3) -0.011(2) 0.045(2) -0.006(2)
C4 0.0292(18) 0.0254(17) 0.0309(16) -0.0016(12) -0.0010(13) 0.0053(14)
N4 0.042(2) 0.042(2) 0.0482(19) 0.0026(15) -0.0029(15) 0.0102(16)
C5 0.0328(19) 0.0227(16) 0.0360(17) 0.0053(13) 0.0087(13) 0.0025(14)
N5 0.052(2) 0.036(2) 0.065(2) 0.0110(16) 0.0200(17) -0.0029(17)
C6 0.039(2) 0.0261(17) 0.0282(16) -0.0051(13) 0.0061(13) 0.0022(15)
N6 0.056(2) 0.040(2) 0.0425(18) -0.0069(15) 0.0148(15) 0.0089(17)
C7 0.0333(19) 0.0259(17) 0.0300(17) -0.0026(12) -0.0017(13) 0.0057(14)
N7 0.052(2) 0.0365(19) 0.0430(18) -0.0097(14) -0.0105(15) 0.0096(17)
C8 0.036(2) 0.0244(18) 0.057(2) 0.0058(15) 0.0215(17) 0.0012(15)
N8 0.064(3) 0.044(2) 0.134(4) 0.023(3) 0.060(3) 0.010(2)
Mn1 0.0303(3) 0.0201(2) 0.0254(2) -0.00045(17) 0.00595(18) -0.0011(2)
O101 0.0300(13) 0.0228(12) 0.0351(12) -0.0007(9) 0.0110(9) 0.0001(10)
C102 0.0242(17) 0.0336(19) 0.0239(15) -0.0060(13) 0.0024(11) -0.0028(14)
C103 0.0310(19) 0.035(2) 0.0324(17) 0.0017(14) 0.0062(13) 0.0014(15)
C104 0.038(2) 0.055(3) 0.046(2) -0.0008(19) 0.0153(17) -0.0053(19)
C105 0.053(3) 0.061(3) 0.068(3) -0.014(2) 0.037(2) -0.001(2)
C106 0.050(3) 0.052(3) 0.065(3) -0.012(2) 0.023(2) 0.014(2)
C107 0.036(2) 0.0330(19) 0.0352(18) -0.0043(14) 0.0074(14) 0.0053(16)
C108 0.039(2) 0.0284(19) 0.042(2) -0.0046(15) 0.0024(15) 0.0054(16)
N109 0.0427(18) 0.0223(14) 0.0283(14) 0.0012(11) 0.0009(12) 0.0015(13)
C110 0.058(3) 0.0254(18) 0.042(2) 0.0063(15) 0.0118(17) 0.0018(18)
C111 0.059(3) 0.0237(19) 0.049(2) 0.0010(16) 0.0136(18) -0.0096(18)
N112 0.0396(18) 0.0274(16) 0.0290(14) 0.0010(11) 0.0057(12) -0.0066(13)
C113 0.040(2) 0.037(2) 0.0336(17) 0.0030(15) 0.0041(14) -0.0127(17)
C114 0.0285(19) 0.042(2) 0.0287(16) 0.0023(14) 0.0019(13) -0.0022(15)
C115 0.031(2) 0.061(3) 0.046(2) 0.0064(19) 0.0126(16) -0.0061(19)
C116 0.027(2) 0.077(4) 0.047(2) -0.001(2) 0.0109(16) 0.006(2)
C117 0.031(2) 0.060(3) 0.044(2) -0.0031(19) 0.0066(16) 0.014(2)
C118 0.034(2) 0.039(2) 0.0360(18) -0.0010(15) 0.0021(14) 0.0043(16)
C119 0.0255(17) 0.0346(19) 0.0215(14) -0.0005(12) 0.0000(11) -0.0001(14)
O120 0.0320(13) 0.0279(13) 0.0321(12) 0.0000(9) 0.0100(9) 0.0000(10)
Mn2 0.0211(2) 0.0257(2) 0.0221(2) 0.00070(17) 0.00069(16) 0.00223(19)
O201 0.0243(12) 0.0365(14) 0.0259(11) 0.0044(9) 0.0044(8) 0.0040(10)
C202 0.0251(17) 0.0205(15) 0.0322(16) 0.0003(12) 0.0058(12) 0.0028(13)
C203 0.0256(18) 0.0338(19) 0.0372(18) 0.0035(14) 0.0034(13) -0.0007(15)
C204 0.033(2) 0.053(3) 0.052(2) 0.0056(19) 0.0130(17) -0.0014(19)
C205 0.046(3) 0.071(3) 0.043(2) 0.006(2) 0.0223(18) -0.001(2)
C206 0.044(2) 0.057(3) 0.0287(17) 0.0059(17) 0.0066(15) 0.001(2)
C207 0.0340(19) 0.0326(19) 0.0268(16) -0.0001(13) 0.0062(13) 0.0009(15)
C208 0.037(2) 0.040(2) 0.0230(15) -0.0008(14) -0.0019(13) 0.0037(16)
N209 0.0255(15) 0.0296(15) 0.0263(13) -0.0027(11) -0.0023(10) 0.0001(12)
C210 0.0248(19) 0.047(2) 0.0329(18) 0.0055(15) -0.0072(13) -0.0059(16)
C211 0.0230(18) 0.046(2) 0.0366(18) 0.0108(16) -0.0011(13) 0.0063(16)
N212 0.0226(14) 0.0265(15) 0.0344(14) 0.0056(11) 0.0032(11) 0.0005(11)
C213 0.0224(17) 0.0225(16) 0.0470(19) 0.0054(14) 0.0091(13) 0.0006(13)
C214 0.0310(19) 0.0236(16) 0.0377(17) -0.0023(13) 0.0123(14) -0.0023(14)
C215 0.039(2) 0.034(2) 0.052(2) -0.0055(17) 0.0192(17) 0.0005(17)
C216 0.051(3) 0.046(3) 0.055(2) -0.019(2) 0.027(2) -0.009(2)
C217 0.049(2) 0.050(3) 0.0355(19) -0.0112(17) 0.0144(17) -0.014(2)
C218 0.032(2) 0.043(2) 0.0301(17) -0.0061(15) 0.0093(14) -0.0086(16)
C219 0.0275(18) 0.0240(16) 0.0319(16) -0.0041(13) 0.0098(13) -0.0064(13)
O220 0.0304(13) 0.0353(14) 0.0230(10) -0.0001(9) 0.0018(9) 0.0060(10)
Mn3 0.0238(3) 0.0437(3) 0.0327(3) -0.0008(2) 0.0025(2) -0.0055(2)
O301 0.0247(13) 0.0509(17) 0.0318(12) 0.0031(11) 0.0005(9) -0.0020(11)
C302 0.036(2) 0.0303(18) 0.0313(17) 0.0018(13) 0.0031(13) 0.0027(15)
C303 0.041(2) 0.040(2) 0.048(2) 0.0012(17) 0.0129(17) 0.0013(18)
C304 0.071(3) 0.057(3) 0.055(3) -0.006(2) 0.031(2) -0.004(3)
C305 0.088(4) 0.073(4) 0.040(2) -0.012(2) 0.019(2) -0.005(3)
C306 0.070(3) 0.056(3) 0.037(2) -0.0075(19) -0.003(2) 0.004(2)
C307 0.042(2) 0.036(2) 0.0341(18) -0.0024(15) -0.0010(15) 0.0000(17)
C308 0.035(2) 0.035(2) 0.0402(19) 0.0016(15) -0.0109(15) -0.0019(16)
N309 0.0223(15) 0.0372(18) 0.0422(17) 0.0050(13) -0.0038(12) -0.0048(13)
C310 0.024(2) 0.055(3) 0.058(2) 0.014(2) -0.0015(16) -0.0096(18)
C311 0.024(2) 0.058(3) 0.066(3) 0.015(2) 0.0100(17) -0.0021(19)
N312 0.0284(16) 0.0384(18) 0.0452(17) 0.0061(14) 0.0099(13) 0.0021(14)
C313 0.048(2) 0.037(2) 0.048(2) 0.0032(17) 0.0235(18) 0.0042(18)
C314 0.050(2) 0.033(2) 0.040(2) -0.0003(15) 0.0127(17) 0.0055(18)
C315 0.088(4) 0.048(3) 0.045(2) 0.002(2) 0.025(2) 0.003(3)
C316 0.117(5) 0.058(3) 0.033(2) 0.004(2) 0.012(3) 0.003(3)
C317 0.086(4) 0.063(4) 0.044(2) -0.007(2) -0.013(3) 0.009(3)
C318 0.053(3) 0.053(3) 0.045(2) -0.0090(19) -0.0046(19) 0.005(2)
C319 0.049(2) 0.0275(18) 0.0361(18) -0.0054(14) 0.0014(15) 0.0031(16)
O320 0.0337(14) 0.0437(16) 0.0358(13) -0.0043(11) 0.0036(10) -0.0038(12)
O1 0.0447(17) 0.0369(15) 0.0279(12) -0.0038(11) 0.0117(11) -0.0116(13)
O2 0.0298(15) 0.0291(14) 0.0468(15) 0.0019(12) -0.0064(11) -0.0040(12)
O3 0.0418(17) 0.0427(18) 0.0418(16) 0.0038(13) -0.0006(13) -0.0006(13)
O4 0.100(3) 0.067(3) 0.075(2) 0.001(2) 0.053(2) -0.002(2)

loop_
_atom_type_symbol
_atom_type_description
_atom_type_scat_dispersion_real
_atom_type_scat_dispersion_imag
_atom_type_scat_source
W W -0.8490 6.8722 'International Tables Vol C Tables 4.2.6.8 and 6.1.1.4'
Mn Mn 0.3368 0.7283 'International Tables Vol C Tables 4.2.6.8 and 6.1.1.4'
O O 0.0106 0.0060 'International Tables Vol C Tables 4.2.6.8 and 6.1.1.4'
N N 0.0061 0.0033 'International Tables Vol C Tables 4.2.6.8 and 6.1.1.4'
C C 0.0033 0.0016 'International Tables Vol C Tables 4.2.6.8 and 6.1.1.4'
H H 0.0000 0.0000 'International Tables Vol C Tables 4.2.6.8 and 6.1.1.4'

loop_
_geom_angle_atom_site_label_1
_geom_angle_atom_site_label_2
_geom_angle_atom_site_label_3
_geom_angle
_geom_angle_site_symmetry_1
_geom_angle_site_symmetry_3
_geom_angle_publ_flag
C8 W C3 145.86(15) . . ?
C8 W C5 142.77(14) . . ?
C3 W C5 71.16(14) . . ?
C8 W C4 82.21(14) . . ?
C3 W C4 110.88(14) . . ?
C5 W C4 76.64(13) . . ?
C8 W C7 104.23(15) . . ?
C3 W C7 83.03(15) . . ?
C5 W C7 78.54(13) . . ?
C4 W C7 145.35(13) . . ?
C8 W C6 71.15(14) . . ?
C3 W C6 141.87(14) . . ?
C5 W C6 73.80(13) . . ?
C4 W C6 74.40(13) . . ?
C7 W C6 75.71(13) . . ?
C8 W C2 82.15(14) . . ?
C3 W C2 73.13(14) . . ?
C5 W C2 118.60(13) . . ?
C4 W C2 71.76(12) . . ?
C7 W C2 142.39(12) . . ?
C6 W C2 139.16(13) . . ?
C8 W C1 73.91(13) . . ?
C3 W C1 76.45(14) . . ?
C5 W C1 139.32(13) . . ?
C4 W C1 139.34(13) . . ?
C7 W C1 73.66(12) . . ?
C6 W C1 125.23(12) . . ?
C2 W C1 72.74(12) . . ?
N1 C1 W 177.3(3) . . ?
C1 N1 Mn2 149.3(3) . . ?
N2 C2 W 176.4(3) . . ?
C2 N2 Mn1 153.2(3) . . ?
N3 C3 W 178.0(4) . . ?
N4 C4 W 178.7(4) . . ?
N5 C5 W 177.8(4) . . ?
N6 C6 W 176.9(4) . . ?
N7 C7 W 179.4(4) . . ?
N8 C8 W 177.1(4) . . ?
O101 Mn1 O120 91.98(10) . . ?
O101 Mn1 N109 92.88(12) . . ?
O120 Mn1 N109 174.88(12) . . ?
O101 Mn1 N112 175.23(12) . . ?
O120 Mn1 N112 92.75(12) . . ?
N109 Mn1 N112 82.41(13) . . ?
O101 Mn1 O1 93.33(10) . . ?
O120 Mn1 O1 91.60(10) . . ?
N109 Mn1 O1 86.52(11) . . ?
N112 Mn1 O1 87.10(11) . . ?
O101 Mn1 N2 90.48(11) . . ?
O120 Mn1 N2 96.64(11) . . ?
N109 Mn1 N2 84.91(11) . . ?
N112 Mn1 N2 88.41(11) . . ?
O1 Mn1 N2 170.79(11) . . ?
C102 O101 Mn1 127.3(2) . . ?
O101 C102 C103 117.1(3) . . ?
O101 C102 C107 123.4(3) . . ?
C103 C102 C107 119.5(3) . . ?
C104 C103 C102 119.9(4) . . ?
C104 C103 H103 120.0 . . ?
C102 C103 H103 120.0 . . ?
C105 C104 C103 121.2(4) . . ?
C105 C104 H104 119.4 . . ?
C103 C104 H104 119.4 . . ?
C106 C105 C104 119.6(4) . . ?
C106 C105 H105 120.2 . . ?
C104 C105 H105 120.2 . . ?
C105 C106 C107 121.3(4) . . ?
C105 C106 H106 119.3 . . ?
C107 C106 H106 119.3 . . ?
C106 C107 C102 118.4(4) . . ?
C106 C107 C108 117.9(4) . . ?
C102 C107 C108 123.5(3) . . ?
N109 C108 C107 124.9(4) . . ?
N109 C108 H108 117.5 . . ?
C107 C108 H108 117.5 . . ?
C108 N109 C110 122.1(3) . . ?
C108 N109 Mn1 124.9(3) . . ?
C110 N109 Mn1 113.0(3) . . ?
N109 C110 C111 108.2(3) . . ?
N109 C110 H121 110.1 . . ?
C111 C110 H121 110.1 . . ?
N109 C110 H122 110.1 . . ?
C111 C110 H122 110.1 . . ?
H121 C110 H122 108.4 . . ?
N112 C111 C110 107.3(3) . . ?
N112 C111 H123 110.3 . . ?
C110 C111 H123 110.3 . . ?
N112 C111 H124 110.3 . . ?
C110 C111 H124 110.3 . . ?
H123 C111 H124 108.5 . . ?
C113 N112 C111 122.1(3) . . ?
C113 N112 Mn1 124.5(3) . . ?
C111 N112 Mn1 113.3(2) . . ?
N112 C113 C114 126.0(3) . . ?
N112 C113 H113 117.0 . . ?
C114 C113 H113 117.0 . . ?
C115 C114 C119 119.1(4) . . ?
C115 C114 C113 117.6(4) . . ?
C119 C114 C113 123.3(3) . . ?
C116 C115 C114 121.1(4) . . ?
C116 C115 H115 119.5 . . ?
C114 C115 H115 119.5 . . ?
C115 C116 C117 119.9(4) . . ?
C115 C116 H116 120.1 . . ?
C117 C116 H116 120.1 . . ?
C118 C117 C116 121.0(4) . . ?
C118 C117 H117 119.5 . . ?
C116 C117 H117 119.5 . . ?
C117 C118 C119 120.3(4) . . ?
C117 C118 H118 119.8 . . ?
C119 C118 H118 119.8 . . ?
O120 C119 C118 118.1(3) . . ?
O120 C119 C114 123.2(3) . . ?
C118 C119 C114 118.6(3) . . ?
C119 O120 Mn1 127.0(2) . . ?
O220 Mn2 O201 94.61(10) . . ?
O220 Mn2 N209 174.28(11) . . ?
O201 Mn2 N209 91.01(10) . . ?
O220 Mn2 N212 93.32(11) . . ?
O201 Mn2 N212 170.03(11) . . ?
N209 Mn2 N212 81.20(12) . . ?
O220 Mn2 O2 86.90(11) . . ?
O201 Mn2 O2 98.11(11) . . ?
N209 Mn2 O2 91.29(12) . . ?
N212 Mn2 O2 88.35(11) . . ?
O220 Mn2 N1 92.89(11) . . ?
O201 Mn2 N1 90.63(11) . . ?
N209 Mn2 N1 88.08(11) . . ?
N212 Mn2 N1 82.93(11) . . ?
O2 Mn2 N1 171.25(11) . . ?
C202 O201 Mn2 122.5(2) . . ?
O201 C202 C203 119.4(3) . . ?
O201 C202 C207 122.6(3) . . ?
C203 C202 C207 118.0(3) . . ?
C204 C203 C202 121.6(3) . . ?
C204 C203 H203 119.2 . . ?
C202 C203 H203 119.2 . . ?
C205 C204 C203 120.4(4) . . ?
C205 C204 H204 119.8 . . ?
C203 C204 H204 119.8 . . ?
C206 C205 C204 119.0(4) . . ?
C206 C205 H205 120.5 . . ?
C204 C205 H205 120.5 . . ?
C205 C206 C207 122.2(3) . . ?
C205 C206 H206 118.9 . . ?
C207 C206 H206 118.9 . . ?
C206 C207 C202 118.6(3) . . ?
C206 C207 C208 118.3(3) . . ?
C202 C207 C208 123.1(3) . . ?
N209 C208 C207 124.1(3) . . ?
N209 C208 H208 117.9 . . ?
C207 C208 H208 117.9 . . ?
C208 N209 C210 122.2(3) . . ?
C208 N209 Mn2 125.1(2) . . ?
C210 N209 Mn2 112.5(2) . . ?
N209 C210 C211 106.9(3) . . ?
N209 C210 H221 110.3 . . ?
C211 C210 H221 110.3 . . ?
N209 C210 H222 110.3 . . ?
C211 C210 H222 110.3 . . ?
H221 C210 H222 108.6 . . ?
N212 C211 C210 108.0(3) . . ?
N212 C211 H223 110.1 . . ?
C210 C211 H223 110.1 . . ?
N212 C211 H224 110.1 . . ?
C210 C211 H224 110.1 . . ?
H223 C211 H224 108.4 . . ?
C213 N212 C211 119.2(3) . . ?
C213 N212 Mn2 124.7(2) . . ?
C211 N212 Mn2 115.6(2) . . ?
N212 C213 C214 125.1(3) . . ?
N212 C213 H213 117.5 . . ?
C214 C213 H213 117.5 . . ?
C215 C214 C219 119.0(3) . . ?
C215 C214 C213 117.8(3) . . ?
C219 C214 C213 123.1(3) . . ?
C216 C215 C214 121.4(4) . . ?
C216 C215 H215 119.3 . . ?
C214 C215 H215 119.3 . . ?
C215 C216 C217 119.3(4) . . ?
C215 C216 H216 120.3 . . ?
C217 C216 H216 120.3 . . ?
C216 C217 C218 121.2(4) . . ?
C216 C217 H217 119.4 . . ?
C218 C217 H217 119.4 . . ?
C217 C218 C219 120.5(4) . . ?
C217 C218 H218 119.8 . . ?
C219 C218 H218 119.8 . . ?
O220 C219 C218 117.5(3) . . ?
O220 C219 C214 124.3(3) . . ?
C218 C219 C214 118.3(3) . . ?
C219 O220 Mn2 128.2(2) . . ?
O320 Mn3 O301 92.60(11) . . ?
O320 Mn3 N312 91.74(12) . . ?
O301 Mn3 N312 171.55(14) . . ?
O320 Mn3 N309 170.74(13) . . ?
O301 Mn3 N309 92.17(12) . . ?
N312 Mn3 N309 82.57(13) . . ?
O320 Mn3 O3 99.97(13) . . ?
O301 Mn3 O3 94.01(12) . . ?
N312 Mn3 O3 92.37(13) . . ?
N309 Mn3 O3 87.61(13) . . ?
C302 O301 Mn3 128.6(2) . . ?
O301 C302 C303 118.7(3) . . ?
O301 C302 C307 122.9(3) . . ?
C303 C302 C307 118.4(3) . . ?
C304 C303 C302 120.6(4) . . ?
C304 C303 H303 119.7 . . ?
C302 C303 H303 119.7 . . ?
C303 C304 C305 120.9(4) . . ?
C303 C304 H304 119.6 . . ?
C305 C304 H304 119.6 . . ?
C306 C305 C304 119.3(4) . . ?
C306 C305 H305 120.3 . . ?
C304 C305 H305 120.3 . . ?
C305 C306 C307 121.6(4) . . ?
C305 C306 H306 119.2 . . ?
C307 C306 H306 119.2 . . ?
C306 C307 C302 119.1(4) . . ?
C306 C307 C308 118.1(4) . . ?
C302 C307 C308 122.8(3) . . ?
N309 C308 C307 125.9(3) . . ?
N309 C308 H308 117.0 . . ?
C307 C308 H308 117.0 . . ?
C308 N309 C310 120.1(3) . . ?
C308 N309 Mn3 124.5(3) . . ?
C310 N309 Mn3 115.1(2) . . ?
N309 C310 C311 107.7(3) . . ?
N309 C310 H321 110.2 . . ?
C311 C310 H321 110.2 . . ?
N309 C310 H322 110.2 . . ?
C311 C310 H322 110.2 . . ?
H321 C310 H322 108.5 . . ?
N312 C311 C310 108.0(3) . . ?
N312 C311 H323 110.1 . . ?
C310 C311 H323 110.1 . . ?
N312 C311 H324 110.1 . . ?
C310 C311 H324 110.1 . . ?
H323 C311 H324 108.4 . . ?
C313 N312 C311 121.2(3) . . ?
C313 N312 Mn3 126.2(3) . . ?
C311 N312 Mn3 112.6(2) . . ?
N312 C313 C314 124.6(4) . . ?
N312 C313 H313 117.7 . . ?
C314 C313 H313 117.7 . . ?
C315 C314 C319 119.2(4) . . ?
C315 C314 C313 118.2(4) . . ?
C319 C314 C313 122.6(3) . . ?
C316 C315 C314 120.8(5) . . ?
C316 C315 H315 119.6 . . ?
C314 C315 H315 119.6 . . ?
C315 C316 C317 119.8(5) . . ?
C315 C316 H316 120.1 . . ?
C317 C316 H316 120.1 . . ?
C316 C317 C318 121.7(5) . . ?
C316 C317 H317 119.2 . . ?
C318 C317 H317 119.2 . . ?
C317 C318 C319 119.7(5) . . ?
C317 C318 H318 120.1 . . ?
C319 C318 H318 120.1 . . ?
O320 C319 C318 118.1(4) . . ?
O320 C319 C314 123.1(3) . . ?
C318 C319 C314 118.8(4) . . ?
C319 O320 Mn3 127.8(2) . . ?
Mn1 O1 H11 110(4) . . ?
Mn1 O1 H12 119(4) . . ?
H11 O1 H12 112(5) . . ?
Mn2 O2 H21 133(4) . . ?
Mn2 O2 H22 101(5) . . ?
H21 O2 H22 108(6) . . ?
Mn3 O3 H31 111(4) . . ?
Mn3 O3 H32 111(4) . . ?
H31 O3 H32 116(5) . . ?
H41 O4 H42 110(4) . . ?

loop_
_geom_bond_atom_site_label_1
_geom_bond_atom_site_label_2
_geom_bond_distance
_geom_bond_site_symmetry_2
_geom_bond_publ_flag
W C8 2.159(4) . ?
W C3 2.159(4) . ?
W C5 2.160(3) . ?
W C4 2.166(3) . ?
W C7 2.170(3) . ?
W C6 2.171(3) . ?
W C2 2.172(3) . ?
W C1 2.175(3) . ?
C1 N1 1.142(4) . ?
N1 Mn2 2.398(3) . ?
C2 N2 1.141(4) . ?
N2 Mn1 2.336(3) . ?
C3 N3 1.143(5) . ?
C4 N4 1.139(4) . ?
C5 N5 1.143(5) . ?
C6 N6 1.137(5) . ?
C7 N7 1.143(5) . ?
C8 N8 1.139(5) . ?
Mn1 O101 1.857(2) . ?
Mn1 O120 1.891(2) . ?
Mn1 N109 1.985(3) . ?
Mn1 N112 1.990(3) . ?
Mn1 O1 2.271(3) . ?
O101 C102 1.332(4) . ?
C102 C103 1.404(5) . ?
C102 C107 1.416(5) . ?
C103 C104 1.385(5) . ?
C103 H103 0.9300 . ?
C104 C105 1.383(7) . ?
C104 H104 0.9300 . ?
C105 C106 1.374(7) . ?
C105 H105 0.9300 . ?
C106 C107 1.413(5) . ?
C106 H106 0.9300 . ?
C107 C108 1.434(5) . ?
C108 N109 1.280(5) . ?
C108 H108 0.9300 . ?
N109 C110 1.465(5) . ?
C110 C111 1.515(6) . ?
C110 H121 0.9700 . ?
C110 H122 0.9700 . ?
C111 N112 1.474(5) . ?
C111 H123 0.9700 . ?
C111 H124 0.9700 . ?
N112 C113 1.278(5) . ?
C113 C114 1.442(6) . ?
C113 H113 0.9300 . ?
C114 C115 1.408(5) . ?
C114 C119 1.423(5) . ?
C115 C116 1.362(7) . ?
C115 H115 0.9300 . ?
C116 C117 1.396(7) . ?
C116 H116 0.9300 . ?
C117 C118 1.375(5) . ?
C117 H117 0.9300 . ?
C118 C119 1.407(5) . ?
C118 H118 0.9300 . ?
C119 O120 1.335(4) . ?
Mn2 O220 1.869(2) . ?
Mn2 O201 1.899(2) . ?
Mn2 N209 1.982(3) . ?
Mn2 N212 1.985(3) . ?
Mn2 O2 2.253(3) . ?
O201 C202 1.336(4) . ?
C202 C203 1.391(5) . ?
C202 C207 1.425(4) . ?
C203 C204 1.387(5) . ?
C203 H203 0.9300 . ?
C204 C205 1.387(6) . ?
C204 H204 0.9300 . ?
C205 C206 1.366(6) . ?
C205 H205 0.9300 . ?
C206 C207 1.405(5) . ?
C206 H206 0.9300 . ?
C207 C208 1.439(5) . ?
C208 N209 1.280(4) . ?
C208 H208 0.9300 . ?
N209 C210 1.476(4) . ?
C210 C211 1.514(5) . ?
C210 H221 0.9700 . ?
C210 H222 0.9700 . ?
C211 N212 1.480(4) . ?
C211 H223 0.9700 . ?
C211 H224 0.9700 . ?
N212 C213 1.293(4) . ?
C213 C214 1.443(5) . ?
C213 H213 0.9300 . ?
C214 C215 1.414(5) . ?
C214 C219 1.414(5) . ?
C215 C216 1.370(6) . ?
C215 H215 0.9300 . ?
C216 C217 1.381(6) . ?
C216 H216 0.9300 . ?
C217 C218 1.386(5) . ?
C217 H217 0.9300 . ?
C218 C219 1.408(5) . ?
C218 H218 0.9300 . ?
C219 O220 1.320(4) . ?
Mn3 O320 1.856(2) . ?
Mn3 O301 1.869(3) . ?
Mn3 N312 1.963(3) . ?
Mn3 N309 1.969(3) . ?
Mn3 O3 2.219(3) . ?
O301 C302 1.331(4) . ?
C302 C303 1.400(5) . ?
C302 C307 1.410(5) . ?
C303 C304 1.376(6) . ?
C303 H303 0.9300 . ?
C304 C305 1.389(7) . ?
C304 H304 0.9300 . ?
C305 C306 1.358(7) . ?
C305 H305 0.9300 . ?
C306 C307 1.404(5) . ?
C306 H306 0.9300 . ?
C307 C308 1.430(5) . ?
C308 N309 1.293(5) . ?
C308 H308 0.9300 . ?
N309 C310 1.482(5) . ?
C310 C311 1.512(6) . ?
C310 H321 0.9700 . ?
C310 H322 0.9700 . ?
C311 N312 1.483(5) . ?
C311 H323 0.9700 . ?
C311 H324 0.9700 . ?
N312 C313 1.294(5) . ?
C313 C314 1.433(6) . ?
C313 H313 0.9300 . ?
C314 C315 1.410(5) . ?
C314 C319 1.413(6) . ?
C315 C316 1.365(7) . ?
C315 H315 0.9300 . ?
C316 C317 1.375(8) . ?
C316 H316 0.9300 . ?
C317 C318 1.379(6) . ?
C317 H317 0.9300 . ?
C318 C319 1.406(5) . ?
C318 H318 0.9300 . ?
C319 O320 1.334(4) . ?
O1 H11 0.85(5) . ?
O1 H12 0.82(7) . ?
O2 H21 0.77(5) . ?
O2 H22 0.82(7) . ?
O3 H31 0.80(5) . ?
O3 H32 0.91(6) . ?
O4 H41 0.96(2) . ?
O4 H42 0.96(2) . ?
